data_2207289
loop_
_publ_author_name
'Yong-Tao Wang'
'Gui-Mei Tang'
'Da-Wei Qin'

_publ_section_title
;
 2,5-Di-4-pyridyl-1,3,4-oxadiazole--succinic acid (2/1)
;
_journal_coeditor_code LH6512
_journal_issue 11
_journal_name_full 'Acta Crystallographica Section E'
_journal_page_first o3623
_journal_page_last o3624
_journal_paper_doi 10.1107/S1600536805031764
_journal_volume 61
_journal_year 2005
_chemical_formula_iupac '2C12 H8 N4 O, C4 H6 O4'
_chemical_formula_moiety '2C12 H8 N4 O, C4 H6 O4'
_chemical_formula_sum 'C28 H22 N8 O6'
_chemical_formula_weight 566.54
_chemical_name_systematic
;
2,5-Di-4-pyridyl-1,3,4-oxadiazle--succinic acid (2/1)
;
_space_group_IT_number 2
_symmetry_cell_setting triclinic
_symmetry_space_group_name_Hall '-P 1'
_symmetry_space_group_name_H-M 'P -1'
_atom_sites_solution_hydrogens geom
_atom_sites_solution_primary direct
_atom_sites_solution_secondary difmap
_audit_creation_method SHELXL-97
_cell_angle_alpha 94.803(2)
_cell_angle_beta 103.666(2)
_cell_angle_gamma 96.213(2)
_cell_formula_units_Z 1
_cell_length_a 6.4389(9)
_cell_length_b 9.5462(13)
_cell_length_c 11.0415(15)
_cell_measurement_reflns_used 400
_cell_measurement_temperature 293(2)
_cell_measurement_theta_max 23.0
_cell_measurement_theta_min 7.5
_cell_volume 651.39(16)
_computing_cell_refinement 'SAINT (Bruker, 2001)'
_computing_data_collection 'SMART (Bruker, 2001)'
_computing_data_reduction SAINT
_computing_molecular_graphics 'SHELXTL (Sheldrick, 1999)'
_computing_publication_material SHELXTL
_computing_structure_refinement 'SHELXL97 (Sheldrick, 1997)'
_computing_structure_solution 'SHELXS97 (Sheldrick, 1997)'
_diffrn_ambient_temperature 293(2)
_diffrn_measured_fraction_theta_full 0.978
_diffrn_measured_fraction_theta_max 0.978
_diffrn_measurement_device_type 'Bruker SMART-CCD area-detector'
_diffrn_measurement_method '\f and \w'
_diffrn_radiation_monochromator graphite
_diffrn_radiation_source 'fine-focus sealed tube'
_diffrn_radiation_type MoK\a
_diffrn_radiation_wavelength 0.71073
_diffrn_reflns_av_R_equivalents 0.0101
_diffrn_reflns_av_sigmaI/netI 0.0191
_diffrn_reflns_limit_h_max 7
_diffrn_reflns_limit_h_min -7
_diffrn_reflns_limit_k_max 11
_diffrn_reflns_limit_k_min -11
_diffrn_reflns_limit_l_max 13
_diffrn_reflns_limit_l_min -10
_diffrn_reflns_number 3585
_diffrn_reflns_theta_full 26.00
_diffrn_reflns_theta_max 26.00
_diffrn_reflns_theta_min 1.91
_diffrn_standards_decay_% no
_diffrn_standards_interval_count 2
_diffrn_standards_interval_time 8
_diffrn_standards_number 100
_exptl_absorpt_coefficient_mu 0.106
_exptl_absorpt_correction_T_max 0.9751
_exptl_absorpt_correction_T_min 0.9560
_exptl_absorpt_correction_type multi-scan
_exptl_absorpt_process_details '(SADABS; Sheldrick, 1996)'
_exptl_crystal_colour 'pale yellow'
_exptl_crystal_density_diffrn 1.444
_exptl_crystal_density_method 'not measured'
_exptl_crystal_description block
_exptl_crystal_F_000 294
_exptl_crystal_size_max 0.43
_exptl_crystal_size_mid 0.34
_exptl_crystal_size_min 0.24
_refine_diff_density_max 0.215
_refine_diff_density_min -0.176
_refine_ls_extinction_method none
_refine_ls_goodness_of_fit_ref 1.041
_refine_ls_hydrogen_treatment refall
_refine_ls_matrix_type full
_refine_ls_number_parameters 234
_refine_ls_number_reflns 2499
_refine_ls_number_restraints 0
_refine_ls_restrained_S_all 1.041
_refine_ls_R_factor_all 0.0412
_refine_ls_R_factor_gt 0.0374
_refine_ls_shift/su_max 0.000
_refine_ls_shift/su_mean 0.000
_refine_ls_structure_factor_coef Fsqd
_refine_ls_weighting_details 'calc w = 1/[\s^2^(Fo^2^)+(0.0682P)^2^+0.0637P] where P = (Fo^2^+2Fc^2^)/3'
_refine_ls_weighting_scheme calc
_refine_ls_wR_factor_gt 0.1036
_refine_ls_wR_factor_ref 0.1079
_reflns_number_gt 2227
_reflns_number_total 2499
_reflns_threshold_expression I>2\s(I)
_cod_data_source_file lh6512.cif
_cod_data_source_block I
_cod_original_cell_volume 651.39(15)
_cod_database_code 2207289
_cod_database_fobs_code 2207289

loop_
_symmetry_equiv_pos_as_xyz
'x, y, z'
'-x, -y, -z'

loop_
_atom_site_label
_atom_site_fract_x
_atom_site_fract_y
_atom_site_fract_z
_atom_site_U_iso_or_equiv
_atom_site_adp_type
_atom_site_calc_flag
_atom_site_occupancy
_atom_site_type_symbol
O1 0.03374(13) 0.12665(8) 0.29475(8) 0.0409(2) Uani d 1 O
O2 -0.10945(15) 0.85026(10) 0.05356(10) 0.0549(3) Uani d 1 O
H2B -0.074(3) 0.757(2) 0.0767(17) 0.086(6) Uiso d 1 H
O3 -0.44432(16) 0.74900(10) 0.03098(11) 0.0621(3) Uani d 1 O
N1 0.00205(18) 0.60445(11) 0.13035(10) 0.0437(3) Uani d 1 N
N2 0.37319(18) 0.18640(13) 0.29387(12) 0.0546(3) Uani d 1 N
N3 0.35241(19) 0.05282(13) 0.33667(12) 0.0536(3) Uani d 1 N
N4 -0.1419(2) -0.34963(13) 0.44529(12) 0.0589(3) Uani d 1 N
C1 0.2080(2) 0.58256(14) 0.16324(13) 0.0487(3) Uani d 1 C
H1A 0.310(2) 0.6544(17) 0.1509(13) 0.054(4) Uiso d 1 H
C2 0.2728(2) 0.46170(15) 0.21021(13) 0.0485(3) Uani d 1 C
H2A 0.423(3) 0.4500(17) 0.2325(15) 0.061(4) Uiso d 1 H
C3 0.1175(2) 0.35576(13) 0.22433(11) 0.0402(3) Uani d 1 C
C4 -0.0966(2) 0.37732(14) 0.19156(12) 0.0439(3) Uani d 1 C
H4A -0.209(2) 0.3105(17) 0.1992(13) 0.055(4) Uiso d 1 H
C5 -0.1459(2) 0.50273(14) 0.14452(12) 0.0452(3) Uani d 1 C
H5A -0.291(3) 0.5195(18) 0.1192(14) 0.060(4) Uiso d 1 H
C6 0.1832(2) 0.22489(13) 0.27106(11) 0.0413(3) Uani d 1 C
C7 0.1524(2) 0.02294(13) 0.33608(11) 0.0411(3) Uani d 1 C
C8 0.0470(2) -0.10319(12) 0.37423(11) 0.0405(3) Uani d 1 C
C9 0.1722(2) -0.19856(14) 0.43534(13) 0.0483(3) Uani d 1 C
H9A 0.317(3) -0.1790(16) 0.4562(14) 0.053(4) Uiso d 1 H
C10 0.0712(3) -0.31857(15) 0.46747(14) 0.0568(4) Uani d 1 C
H10A 0.157(3) -0.387(2) 0.5099(16) 0.073(5) Uiso d 1 H
C11 -0.2584(3) -0.25558(16) 0.38971(14) 0.0555(4) Uani d 1 C
H11A -0.416(3) -0.2804(18) 0.3759(15) 0.065(5) Uiso d 1 H
C12 -0.1738(2) -0.13186(14) 0.35270(12) 0.0468(3) Uani d 1 C
H12A -0.271(2) -0.0698(17) 0.3140(14) 0.056(4) Uiso d 1 H
C13 -0.3189(2) 0.85253(13) 0.03145(11) 0.0418(3) Uani d 1 C
C14 -0.3828(2) 0.99629(15) 0.00914(17) 0.0536(4) Uani d 1 C
H14A -0.305(4) 1.061(3) 0.082(2) 0.110(7) Uiso d 1 H
H14B -0.328(4) 1.032(3) -0.059(2) 0.105(7) Uiso d 1 H

loop_
_atom_site_aniso_label
_atom_site_aniso_U_11
_atom_site_aniso_U_22
_atom_site_aniso_U_33
_atom_site_aniso_U_12
_atom_site_aniso_U_13
_atom_site_aniso_U_23
O1 0.0386(5) 0.0356(4) 0.0494(5) 0.0092(3) 0.0092(4) 0.0086(4)
O2 0.0403(5) 0.0434(5) 0.0854(7) 0.0095(4) 0.0173(5) 0.0235(5)
O3 0.0453(6) 0.0417(5) 0.0995(8) 0.0030(4) 0.0146(5) 0.0223(5)
N1 0.0478(6) 0.0386(6) 0.0469(6) 0.0088(4) 0.0129(5) 0.0096(4)
N2 0.0446(7) 0.0525(7) 0.0721(8) 0.0125(5) 0.0157(5) 0.0258(6)
N3 0.0444(6) 0.0507(6) 0.0704(7) 0.0148(5) 0.0137(5) 0.0243(5)
N4 0.0700(9) 0.0446(6) 0.0658(8) 0.0054(6) 0.0234(6) 0.0103(5)
C1 0.0457(7) 0.0436(7) 0.0583(8) 0.0014(6) 0.0153(6) 0.0141(6)
C2 0.0382(7) 0.0497(8) 0.0603(8) 0.0076(6) 0.0134(6) 0.0152(6)
C3 0.0424(7) 0.0383(6) 0.0414(6) 0.0076(5) 0.0114(5) 0.0068(5)
C4 0.0394(7) 0.0382(6) 0.0546(7) 0.0038(5) 0.0116(5) 0.0101(5)
C5 0.0412(7) 0.0423(7) 0.0540(7) 0.0104(5) 0.0117(6) 0.0097(5)
C6 0.0397(6) 0.0400(6) 0.0449(6) 0.0059(5) 0.0101(5) 0.0093(5)
C7 0.0434(7) 0.0381(6) 0.0424(6) 0.0126(5) 0.0070(5) 0.0079(5)
C8 0.0469(7) 0.0359(6) 0.0392(6) 0.0108(5) 0.0094(5) 0.0034(5)
C9 0.0480(8) 0.0455(7) 0.0536(7) 0.0144(6) 0.0113(6) 0.0116(6)
C10 0.0711(10) 0.0446(8) 0.0601(8) 0.0189(7) 0.0182(7) 0.0170(6)
C11 0.0529(9) 0.0505(8) 0.0620(8) -0.0003(6) 0.0176(7) 0.0003(6)
C12 0.0462(7) 0.0439(7) 0.0497(7) 0.0107(6) 0.0089(6) 0.0045(5)
C13 0.0414(7) 0.0378(6) 0.0475(7) 0.0052(5) 0.0114(5) 0.0106(5)
C14 0.0438(8) 0.0389(7) 0.0796(10) 0.0078(6) 0.0137(7) 0.0169(7)

loop_
_atom_type_symbol
_atom_type_description
_atom_type_scat_dispersion_real
_atom_type_scat_dispersion_imag
_atom_type_scat_source
C C 0.0033 0.0016 'International Tables Vol C Tables 4.2.6.8 and 6.1.1.4'
H H 0.0000 0.0000 'International Tables Vol C Tables 4.2.6.8 and 6.1.1.4'
N N 0.0061 0.0033 'International Tables Vol C Tables 4.2.6.8 and 6.1.1.4'
O O 0.0106 0.0060 'International Tables Vol C Tables 4.2.6.8 and 6.1.1.4'

loop_
_geom_angle_atom_site_label_1
_geom_angle_atom_site_label_2
_geom_angle_atom_site_label_3
_geom_angle_site_symmetry_1
_geom_angle
_geom_angle_publ_flag
C6 O1 C7 . 102.56(9) ?
C13 O2 H2B . 109.9(11) ?
C5 N1 C1 . 117.55(11) ?
C6 N2 N3 . 106.09(11) n
C7 N3 N2 . 106.28(10) n
C11 N4 C10 . 116.29(13) ?
N1 C1 C2 . 123.31(12) ?
N1 C1 H1A . 116.4(10) ?
C2 C1 H1A . 120.3(10) ?
C1 C2 C3 . 118.85(13) ?
C1 C2 H2A . 120.7(10) ?
C3 C2 H2A . 120.5(9) ?
C4 C3 C2 . 118.53(12) ?
C4 C3 C6 . 121.92(12) ?
C2 C3 C6 . 119.54(12) ?
C3 C4 C5 . 118.30(12) ?
C3 C4 H4A . 123.0(10) ?
C5 C4 H4A . 118.7(10) ?
N1 C5 C4 . 123.46(12) ?
N1 C5 H5A . 116.3(10) ?
C4 C5 H5A . 120.2(10) ?
N2 C6 O1 . 112.58(11) ?
N2 C6 C3 . 128.00(12) ?
O1 C6 C3 . 119.42(11) ?
N3 C7 O1 . 112.48(11) ?
N3 C7 C8 . 128.24(11) ?
O1 C7 C8 . 119.28(11) ?
C12 C8 C9 . 118.14(13) ?
C12 C8 C7 . 122.42(12) ?
C9 C8 C7 . 119.44(12) ?
C10 C9 C8 . 118.90(14) ?
C10 C9 H9A . 121.0(10) ?
C8 C9 H9A . 120.0(10) ?
N4 C10 C9 . 123.89(13) ?
N4 C10 H10A . 116.4(10) ?
C9 C10 H10A . 119.7(10) ?
N4 C11 C12 . 124.69(14) ?
N4 C11 H11A . 114.6(10) ?
C12 C11 H11A . 120.7(10) ?
C8 C12 C11 . 118.07(13) ?
C8 C12 H12A . 123.2(9) ?
C11 C12 H12A . 118.8(9) ?
O3 C13 O2 . 122.76(12) ?
O3 C13 C14 . 124.15(12) ?
O2 C13 C14 . 113.08(11) ?
C14 C14 C13 2_475 114.22(14) ?
C14 C14 H14A 2_475 108.8(13) ?
C13 C14 H14A . 106.9(14) ?
C14 C14 H14B 2_475 112.1(14) ?
C13 C14 H14B . 110.3(14) ?
H14A C14 H14B . 103.9(17) ?

loop_
_geom_bond_atom_site_label_1
_geom_bond_atom_site_label_2
_geom_bond_site_symmetry_2
_geom_bond_distance
_geom_bond_publ_flag
O1 C6 . 1.3560(15) n
O1 C7 . 1.3590(14) n
O2 C13 . 1.3153(15) n
O2 H2B . 0.99(2) ?
O3 C13 . 1.2057(15) n
N1 C5 . 1.3306(17) ?
N1 C1 . 1.3339(18) ?
N2 C6 . 1.2892(17) ?
N2 N3 . 1.4004(16) n
N3 C7 . 1.2868(17) n
N4 C11 . 1.329(2) n
N4 C10 . 1.331(2) n
C1 C2 . 1.3697(19) ?
C1 H1A . 0.937(16) ?
C2 C3 . 1.3886(18) ?
C2 H2A . 0.960(16) ?
C3 C4 . 1.3827(19) ?
C3 C6 . 1.4578(17) ?
C4 C5 . 1.3828(18) ?
C4 H4A . 0.937(15) ?
C5 H5A . 0.947(16) ?
C7 C8 . 1.4599(18) ?
C8 C12 . 1.3776(19) ?
C8 C9 . 1.3925(18) ?
C9 C10 . 1.370(2) ?
C9 H9A . 0.899(15) ?
C10 H10A . 0.980(19) ?
C11 C12 . 1.380(2) ?
C11 H11A . 0.991(17) ?
C12 H12A . 0.958(17) ?
C13 C14 . 1.4981(18) ?
C14 C14 2_475 1.485(3) ?
C14 H14A . 0.97(2) ?
C14 H14B . 0.97(2) ?

loop_
_geom_hbond_atom_site_label_D
_geom_hbond_atom_site_label_H
_geom_hbond_atom_site_label_A
_geom_hbond_site_symmetry_A
_geom_hbond_distance_DH
_geom_hbond_distance_HA
_geom_hbond_distance_DA
_geom_hbond_angle_DHA
O2 H2B N1 . 0.982(19) 1.695(19) 2.6741(15) 174.3(16)
C1 H1A O3 1_655 0.938(15) 2.440(14) 3.2912(18) 150.9(12)
C10 H10A N4 2_546 0.979(19) 2.599(19) 3.433(2) 143.1(15)

loop_
_geom_torsion_atom_site_label_1
_geom_torsion_atom_site_label_2
_geom_torsion_atom_site_label_3
_geom_torsion_atom_site_label_4
_geom_torsion_site_symmetry_4
_geom_torsion
_geom_torsion_publ_flag
C6 N2 N3 C7 . -0.13(15) n
C5 N1 C1 C2 . 0.0(2) ?
N1 C1 C2 C3 . 0.2(2) ?
C1 C2 C3 C4 . -0.7(2) ?
C1 C2 C3 C6 . 178.38(12) ?
C2 C3 C4 C5 . 0.9(2) ?
C6 C3 C4 C5 . -178.12(11) ?
C1 N1 C5 C4 . 0.2(2) ?
C3 C4 C5 N1 . -0.7(2) ?
N3 N2 C6 O1 . -0.27(15) ?
N3 N2 C6 C3 . -179.90(13) ?
C7 O1 C6 N2 . 0.54(14) ?
C7 O1 C6 C3 . -179.80(11) ?
C4 C3 C6 N2 . 173.14(13) ?
C2 C3 C6 N2 . -5.9(2) y
C4 C3 C6 O1 . -6.47(19) ?
C2 C3 C6 O1 . 174.50(11) ?
N2 N3 C7 O1 . 0.48(15) ?
N2 N3 C7 C8 . -178.91(12) ?
C6 O1 C7 N3 . -0.62(14) ?
C6 O1 C7 C8 . 178.83(10) ?
N3 C7 C8 C12 . -170.66(13) ?
O1 C7 C8 C12 . 9.98(18) ?
N3 C7 C8 C9 . 9.7(2) y
O1 C7 C8 C9 . -169.66(11) ?
C12 C8 C9 C10 . 2.2(2) ?
C7 C8 C9 C10 . -178.15(12) ?
C11 N4 C10 C9 . -0.7(2) ?
C8 C9 C10 N4 . -0.9(2) ?
C10 N4 C11 C12 . 1.1(2) ?
C9 C8 C12 C11 . -1.84(19) ?
C7 C8 C12 C11 . 178.51(12) ?
N4 C11 C12 C8 . 0.2(2) ?
O3 C13 C14 C14 2_475 2.3(3) ?
O2 C13 C14 C14 2_475 -176.81(17) ?
